data_7116553
loop_
_publ_author_name
'Arun Naibi Lakshminarayana'
'Jingjing Chang'
'Jie Luo'
'Bin Zheng'
'Kuo-Wei Huang'
'Chunyan Chi'

_publ_section_title
;
 Bisindeno-annulated pentacenes with exceptionally high photo-stability
 and ordered molecular packing: simple synthesis by a regio-selective
 Scholl reaction
;
_journal_name_full Chem.Commun.
_journal_page_first 3604
_journal_paper_doi 10.1039/C4cc09812A
_journal_volume 51
_journal_year 2015
_chemical_formula_sum 'C43 H34 O1.5'
_chemical_formula_weight 574.70
_chemical_name_common 'di-tert butyl rubicenoid Pentacene'
_chemical_name_systematic 'di-tert butyl bisindenofused  pentacene'
_space_group_crystal_system monoclinic
_space_group_IT_number 15
_space_group_name_Hall '-C 2yc'
_space_group_name_H-M_alt 'C 1 2/c 1'
_symmetry_space_group_name_Hall '-C 2yc'
_symmetry_space_group_name_H-M 'C 1 2/c 1'
_atom_sites_solution_hydrogens geom
_audit_creation_method SHELXL-2014
_audit_update_record
;
2014-11-20 deposited with the CCDC.
2015-01-12 downloaded from the CCDC.
;
_cell_angle_alpha 90
_cell_angle_beta 101.7790(18)
_cell_angle_gamma 90
_cell_formula_units_Z 4
_cell_length_a 27.2227(14)
_cell_length_b 16.4194(8)
_cell_length_c 6.9476(4)
_cell_measurement_reflns_used 9918
_cell_measurement_temperature 100(2)
_cell_measurement_theta_max 28.29
_cell_measurement_theta_min 2.61
_cell_volume 3040.0(3)
_computing_cell_refinement 'Bruker SAINT'
_computing_data_collection 'Bruker APEX2'
_computing_data_reduction 'Bruker SAINT'
_computing_molecular_graphics 'Bruker SHELXTL'
_computing_publication_material 'Bruker SHELXTL'
_computing_structure_refinement 'SHELXL-2014 (Sheldrick, 2014)'
_computing_structure_solution 'SHELXS-97 (Sheldrick 2008)'
_diffrn_ambient_temperature 100(2)
_diffrn_measured_fraction_theta_full 0.999
_diffrn_measured_fraction_theta_max 0.999
_diffrn_measurement_device_type 'Bruker D8 venture'
_diffrn_measurement_method '\f and \w scans'
_diffrn_radiation_type MoK\a
_diffrn_radiation_wavelength 0.71073
_diffrn_reflns_av_R_equivalents 0.0597
_diffrn_reflns_av_unetI/netI 0.0234
_diffrn_reflns_Laue_measured_fraction_full 0.999
_diffrn_reflns_Laue_measured_fraction_max 0.999
_diffrn_reflns_limit_h_max 32
_diffrn_reflns_limit_h_min -32
_diffrn_reflns_limit_k_max 19
_diffrn_reflns_limit_k_min -19
_diffrn_reflns_limit_l_max 8
_diffrn_reflns_limit_l_min -8
_diffrn_reflns_number 35647
_diffrn_reflns_point_group_measured_fraction_full 0.999
_diffrn_reflns_point_group_measured_fraction_max 0.999
_diffrn_reflns_theta_full 25.000
_diffrn_reflns_theta_max 25.026
_diffrn_reflns_theta_min 2.481
_exptl_absorpt_coefficient_mu 0.074
_exptl_absorpt_correction_T_max 0.7457
_exptl_absorpt_correction_T_min 0.6662
_exptl_absorpt_correction_type multi-scan
_exptl_crystal_colour Dark_Green
_exptl_crystal_density_diffrn 1.256
_exptl_crystal_density_meas 'Not measured'
_exptl_crystal_density_method 'Not measured'
_exptl_crystal_description Block
_exptl_crystal_F_000 1216
_exptl_crystal_size_max 0.36
_exptl_crystal_size_mid 0.26
_exptl_crystal_size_min 0.10
_refine_diff_density_max 0.456
_refine_diff_density_min -0.364
_refine_diff_density_rms 0.048
_refine_ls_extinction_method none
_refine_ls_goodness_of_fit_ref 1.037
_refine_ls_hydrogen_treatment constr
_refine_ls_matrix_type full
_refine_ls_number_parameters 247
_refine_ls_number_reflns 2694
_refine_ls_number_restraints 55
_refine_ls_restrained_S_all 1.096
_refine_ls_R_factor_all 0.0665
_refine_ls_R_factor_gt 0.0549
_refine_ls_shift/su_max 0.001
_refine_ls_shift/su_mean 0.000
_refine_ls_structure_factor_coef Fsqd
_refine_ls_weighting_details 'w=1/[\s^2^(Fo^2^)+(0.0767P)^2^+4.6491P] where P=(Fo^2^+2Fc^2^)/3'
_refine_ls_weighting_scheme calc
_refine_ls_wR_factor_gt 0.1467
_refine_ls_wR_factor_ref 0.1564
_reflns_Friedel_coverage 0.000
_reflns_number_gt 2243
_reflns_number_total 2694
_reflns_threshold_expression 'I > 2\s(I)'
_cod_data_source_file c4cc09812a2.cif
_cod_data_source_block e411
_cod_original_formula_sum 'C43 H34 O1.50'
_cod_database_code 7116553
_shelx_space_group_comment
; 
The symmetry employed for this shelxl refinement is uniquely defined 
by the following loop, which should always be used as a source of 
symmetry information in preference to the above space-group names. 
They are only intended as comments. 
;
_shelxl_version_number 2014-3

loop_
_space_group_symop_operation_xyz
'x, y, z'
'-x, y, -z+1/2'
'x+1/2, y+1/2, z'
'-x+1/2, y+1/2, -z+1/2'
'-x, -y, -z'
'x, -y, z-1/2'
'-x+1/2, -y+1/2, -z'
'x+1/2, -y+1/2, z-1/2'

loop_
_atom_site_label
_atom_site_type_symbol
_atom_site_fract_x
_atom_site_fract_y
_atom_site_fract_z
_atom_site_U_iso_or_equiv
_atom_site_adp_type
_atom_site_occupancy
_atom_site_site_symmetry_order
_atom_site_calc_flag
_atom_site_refinement_flags_posn
_atom_site_refinement_flags_adp
_atom_site_refinement_flags_occupancy
_atom_site_disorder_assembly
_atom_site_disorder_group
O1S O 0.4555(2) 0.0867(4) 0.6028(8) 0.1063(18) Uani 0.5 1 d D U P A -1
C1S C 0.4793(4) 0.0294(7) 0.4813(18) 0.146(4) Uani 0.5 1 d D U P A -1
O1W O 0.5000 0.0325(9) 0.7500 0.179(5) Uani 0.5 2 d S TU P B 2
C19 C 0.67533(13) 0.15824(19) 0.2847(5) 0.0456(7) Uani 0.733(3) 1 d . U P C 1
H19A H 0.7015 0.1169 0.2896 0.068 Uiso 0.733(3) 1 calc R U P C 1
H19B H 0.6899 0.2125 0.2789 0.068 Uiso 0.733(3) 1 calc R U P C 1
H19C H 0.6489 0.1495 0.1676 0.068 Uiso 0.733(3) 1 calc R U P C 1
C20 C 0.69168(13) 0.1572(2) 0.6526(5) 0.0452(8) Uani 0.733(3) 1 d . U P C 1
H20A H 0.7177 0.1161 0.6511 0.068 Uiso 0.733(3) 1 calc R U P C 1
H20B H 0.6760 0.1478 0.7656 0.068 Uiso 0.733(3) 1 calc R U P C 1
H20C H 0.7069 0.2116 0.6629 0.068 Uiso 0.733(3) 1 calc R U P C 1
C21 C 0.62928(12) 0.06314(18) 0.4611(5) 0.0428(7) Uani 0.733(3) 1 d . U P C 1
H21A H 0.6028 0.0578 0.3429 0.064 Uiso 0.733(3) 1 calc R U P C 1
H21B H 0.6150 0.0547 0.5781 0.064 Uiso 0.733(3) 1 calc R U P C 1
H21C H 0.6554 0.0224 0.4579 0.064 Uiso 0.733(3) 1 calc R U P C 1
C19A C 0.7106(3) 0.1960(5) 0.4724(14) 0.0439(12) Uani 0.267(3) 1 d . U P C 2
H19D H 0.7360 0.1534 0.4765 0.066 Uiso 0.267(3) 1 calc R U P C 2
H19E H 0.7196 0.2306 0.5892 0.066 Uiso 0.267(3) 1 calc R U P C 2
H19F H 0.7089 0.2292 0.3540 0.066 Uiso 0.267(3) 1 calc R U P C 2
C20A C 0.6627(4) 0.1134(6) 0.6719(14) 0.0461(12) Uani 0.267(3) 1 d . U P C 2
H20D H 0.6326 0.0843 0.6906 0.069 Uiso 0.267(3) 1 calc R U P C 2
H20E H 0.6710 0.1561 0.7716 0.069 Uiso 0.267(3) 1 calc R U P C 2
H20F H 0.6908 0.0750 0.6848 0.069 Uiso 0.267(3) 1 calc R U P C 2
C21A C 0.6430(4) 0.1052(5) 0.3053(14) 0.0466(12) Uani 0.267(3) 1 d . U P C 2
H21D H 0.6702 0.0659 0.3081 0.070 Uiso 0.267(3) 1 calc R U P C 2
H21E H 0.6401 0.1400 0.1888 0.070 Uiso 0.267(3) 1 calc R U P C 2
H21F H 0.6114 0.0760 0.3004 0.070 Uiso 0.267(3) 1 calc R U P C 2
C1 C 0.62224(7) 0.59257(12) 0.4642(2) 0.0233(4) Uani 1 1 d . . . . .
C2 C 0.66100(7) 0.65021(13) 0.4559(3) 0.0295(5) Uani 1 1 d . . . . .
H2 H 0.6539 0.7067 0.4603 0.035 Uiso 1 1 calc R U . . .
C3 C 0.70789(7) 0.62601(14) 0.4417(3) 0.0333(5) Uani 1 1 d . . . . .
H3 H 0.7333 0.6654 0.4381 0.040 Uiso 1 1 calc R U . . .
C4 C 0.71881(7) 0.54197(13) 0.4323(3) 0.0317(5) Uani 1 1 d . . . . .
H4 H 0.7516 0.5255 0.4219 0.038 Uiso 1 1 calc R U . . .
C5 C 0.68339(7) 0.48456(13) 0.4380(3) 0.0266(5) Uani 1 1 d . . . . .
H5 H 0.6917 0.4286 0.4302 0.032 Uiso 1 1 calc R U . . .
C6 C 0.63357(6) 0.50668(12) 0.4557(2) 0.0219(4) Uani 1 1 d . . . . .
C7 C 0.59524(7) 0.45123(11) 0.4660(2) 0.0207(4) Uani 1 1 d . . . . .
C8 C 0.54743(6) 0.48095(11) 0.4831(2) 0.0190(4) Uani 1 1 d . . . . .
C9 C 0.53566(6) 0.56545(11) 0.4900(2) 0.0191(4) Uani 1 1 d . . . . .
C10 C 0.57464(7) 0.62015(12) 0.4798(2) 0.0222(4) Uani 1 1 d . . . . .
H10 H 0.5686 0.6770 0.4837 0.027 Uiso 1 1 calc R U . . .
C11 C 0.51402(6) 0.41634(11) 0.4924(2) 0.0194(4) Uani 1 1 d . . . . .
C12 C 0.54190(7) 0.34072(11) 0.4828(2) 0.0222(4) Uani 1 1 d . . . . .
C13 C 0.52865(7) 0.25957(12) 0.4875(3) 0.0284(5) Uani 1 1 d . . . . .
H13 H 0.4954 0.2451 0.4962 0.034 Uiso 1 1 calc R U . . .
C14 C 0.56391(8) 0.19928(13) 0.4794(3) 0.0334(5) Uani 1 1 d . . . . .
H14 H 0.5543 0.1437 0.4826 0.040 Uiso 1 1 calc R U . . .
C15 C 0.61324(8) 0.21840(13) 0.4666(3) 0.0315(5) Uani 1 1 d . . . . .
C16 C 0.62640(7) 0.30025(12) 0.4596(3) 0.0277(5) Uani 1 1 d . . . . .
H16 H 0.6596 0.3143 0.4496 0.033 Uiso 1 1 calc R U . . .
C17 C 0.59164(7) 0.36182(11) 0.4670(2) 0.0220(4) Uani 1 1 d . . . . .
C18 C 0.65303(9) 0.15160(13) 0.4679(3) 0.0386(6) Uani 1 1 d . . . . .

loop_
_atom_site_aniso_label
_atom_site_aniso_U_11
_atom_site_aniso_U_22
_atom_site_aniso_U_33
_atom_site_aniso_U_23
_atom_site_aniso_U_13
_atom_site_aniso_U_12
O1S 0.116(3) 0.128(4) 0.094(3) -0.037(3) 0.063(3) -0.044(3)
C1S 0.137(6) 0.142(6) 0.156(6) -0.003(4) 0.024(4) -0.006(4)
O1W 0.178(6) 0.195(6) 0.177(6) 0.000 0.068(5) 0.000
C19 0.0554(17) 0.0331(14) 0.0570(17) 0.0049(13) 0.0319(14) 0.0192(13)
C20 0.0432(16) 0.0377(15) 0.0548(17) 0.0038(13) 0.0101(14) 0.0224(13)
C21 0.0505(16) 0.0286(13) 0.0545(17) 0.0062(12) 0.0225(14) 0.0189(12)
C19A 0.045(2) 0.034(2) 0.058(2) 0.006(2) 0.021(2) 0.020(2)
C20A 0.048(2) 0.035(2) 0.058(2) 0.008(2) 0.017(2) 0.021(2)
C21A 0.053(2) 0.034(2) 0.059(2) 0.002(2) 0.025(2) 0.017(2)
C1 0.0205(9) 0.0351(11) 0.0140(8) 0.0046(7) 0.0032(7) 0.0041(8)
C2 0.0254(10) 0.0366(11) 0.0263(10) 0.0063(8) 0.0048(8) 0.0021(8)
C3 0.0216(10) 0.0471(13) 0.0314(11) 0.0102(9) 0.0056(8) -0.0013(9)
C4 0.0193(9) 0.0501(13) 0.0268(10) 0.0094(9) 0.0072(8) 0.0086(9)
C5 0.0207(9) 0.0398(11) 0.0201(9) 0.0053(8) 0.0061(7) 0.0095(8)
C6 0.0196(9) 0.0347(10) 0.0115(8) 0.0036(7) 0.0031(7) 0.0077(8)
C7 0.0197(9) 0.0313(10) 0.0113(8) 0.0014(7) 0.0033(7) 0.0084(7)
C8 0.0190(9) 0.0276(10) 0.0102(8) 0.0006(7) 0.0027(6) 0.0074(7)
C9 0.0190(9) 0.0274(10) 0.0103(8) 0.0005(7) 0.0015(6) 0.0071(7)
C10 0.0230(9) 0.0275(9) 0.0159(9) 0.0018(7) 0.0031(7) 0.0055(8)
C11 0.0199(9) 0.0267(9) 0.0113(8) 0.0001(7) 0.0022(7) 0.0071(7)
C12 0.0228(9) 0.0288(10) 0.0144(9) 0.0006(7) 0.0024(7) 0.0092(8)
C13 0.0256(10) 0.0291(10) 0.0301(11) 0.0008(8) 0.0049(8) 0.0061(8)
C14 0.0378(12) 0.0271(10) 0.0356(12) 0.0011(9) 0.0079(9) 0.0119(9)
C15 0.0377(12) 0.0338(11) 0.0242(10) 0.0043(8) 0.0089(8) 0.0181(9)
C16 0.0260(10) 0.0373(11) 0.0212(10) 0.0048(8) 0.0085(8) 0.0155(8)
C17 0.0231(9) 0.0301(10) 0.0128(8) 0.0011(7) 0.0035(7) 0.0097(8)
C18 0.0426(13) 0.0350(12) 0.0427(13) 0.0072(10) 0.0189(10) 0.0214(10)

loop_
_atom_type_symbol
_atom_type_description
_atom_type_scat_dispersion_real
_atom_type_scat_dispersion_imag
_atom_type_scat_source
C C 0.0033 0.0016 'International Tables Vol C Tables 4.2.6.8 and 6.1.1.4'
H H 0.0000 0.0000 'International Tables Vol C Tables 4.2.6.8 and 6.1.1.4'
O O 0.0106 0.0060 'International Tables Vol C Tables 4.2.6.8 and 6.1.1.4'

loop_
_geom_angle_atom_site_label_1
_geom_angle_atom_site_label_2
_geom_angle_atom_site_label_3
_geom_angle
_geom_angle_site_symmetry_1
_geom_angle_site_symmetry_3
C10 C1 C2 119.54(18) . .
C10 C1 C6 121.84(17) . .
C2 C1 C6 118.62(17) . .
C3 C2 C1 121.5(2) . .
C2 C3 C4 119.82(19) . .
C5 C4 C3 121.29(18) . .
C4 C5 C6 121.18(19) . .
C7 C6 C5 124.67(18) . .
C7 C6 C1 117.71(16) . .
C5 C6 C1 117.63(17) . .
C6 C7 C8 119.21(17) . .
C6 C7 C17 134.52(16) . .
C8 C7 C17 106.26(16) . .
C11 C8 C7 110.95(16) . .
C11 C8 C9 125.43(16) . .
C7 C8 C9 123.63(17) . .
C10 C9 C11 127.98(17) . 5_666
C10 C9 C8 116.33(16) . .
C11 C9 C8 115.69(17) 5_666 .
C1 C10 C9 121.28(17) . .
C8 C11 C9 118.88(16) . 5_666
C8 C11 C12 106.94(15) . .
C9 C11 C12 134.18(17) 5_666 .
C13 C12 C17 119.55(17) . .
C13 C12 C11 132.56(17) . .
C17 C12 C11 107.89(16) . .
C12 C13 C14 120.04(19) . .
C13 C14 C15 121.5(2) . .
C16 C15 C14 118.37(17) . .
C16 C15 C18 120.08(19) . .
C14 C15 C18 121.51(19) . .
C17 C16 C15 121.13(19) . .
C16 C17 C12 119.36(18) . .
C16 C17 C7 132.66(18) . .
C12 C17 C7 107.96(15) . .
C20 C18 C19 112.6(3) . .
C21A C18 C20A 121.0(6) . .
C21A C18 C15 112.1(4) . .
C20 C18 C15 109.5(2) . .
C19 C18 C15 110.13(19) . .
C20A C18 C15 106.7(3) . .
C20 C18 C21 107.2(2) . .
C19 C18 C21 105.7(2) . .
C15 C18 C21 111.7(2) . .
C21A C18 C19A 106.4(5) . .
C20A C18 C19A 100.0(5) . .
C15 C18 C19A 109.6(3) . .

loop_
_geom_bond_atom_site_label_1
_geom_bond_atom_site_label_2
_geom_bond_distance
_geom_bond_site_symmetry_2
O1S C1S 1.498(11) .
C19 C18 1.522(4) .
C20 C18 1.487(4) .
C21 C18 1.587(4) .
C19A C18 1.723(9) .
C20A C18 1.523(9) .
C21A C18 1.343(9) .
C1 C10 1.398(3) .
C1 C2 1.427(3) .
C1 C6 1.447(3) .
C2 C3 1.360(3) .
C3 C4 1.416(3) .
C4 C5 1.355(3) .
C5 C6 1.433(2) .
C6 C7 1.398(3) .
C7 C8 1.417(2) .
C7 C17 1.471(3) .
C8 C11 1.407(3) .
C8 C9 1.427(2) .
C9 C10 1.403(3) .
C9 C11 1.415(2) 5_666
C11 C9 1.415(2) 5_666
C11 C12 1.464(2) .
C12 C13 1.383(3) .
C12 C17 1.424(3) .
C13 C14 1.388(3) .
C14 C15 1.400(3) .
C15 C16 1.394(3) .
C15 C18 1.540(3) .
C16 C17 1.393(3) .
